data_7117495
loop_
_publ_author_name
'Passmore, J.'
'White, P.S.'
'Sutherland, G.W.'
'Whidden, T.K.'

_publ_section_title
;
 Preparation and crystal structure of S2 I4(2+) (As F6)2(-) containing the
 distorted right triangular prismatic disulphur tetraiodine (2+) cation
 and a disulphur unit of bond order greater than two
;
_journal_name_full
;
Journal of the Chemical Society. Chemical Communications (1972-)
;
_journal_page_first 289
_journal_page_last 290
_journal_volume 1980
_journal_year 1980
_chemical_formula_sum 'As2 F12 I4 S2'
_chemical_name_systematic '(S2 I4) (As F6)2'
_space_group_IT_number 15
_symmetry_space_group_name_Hall '-C 2yc'
_symmetry_space_group_name_H-M 'C 1 2/c 1'
_cell_angle_alpha 90
_cell_angle_beta 93.79
_cell_angle_gamma 90
_cell_formula_units_Z 4
_cell_length_a 9.65
_cell_length_b 12.874
_cell_length_c 13.664
_cell_volume 1693.822
_citation_journal_id_ASTM JCCCAT
_cod_data_source_file Passmore_JCCCAT_1980_887.cif
_cod_data_source_block As2F12I4S2
_cod_database_code 7117495

loop_
_symmetry_equiv_pos_as_xyz
x,y,z
-x,y,-z+1/2
-x,-y,-z
x,-y,z-1/2
x+1/2,y+1/2,z
-x+1/2,y+1/2,-z+1/2
-x+1/2,-y+1/2,-z
x+1/2,-y+1/2,z-1/2

loop_
_atom_site_label
_atom_site_type_symbol
_atom_site_fract_x
_atom_site_fract_y
_atom_site_fract_z
_atom_site_occupancy
_atom_site_U_iso_or_equiv
F5 F-1 0.1084 0.2641 0.2106 1 0.0
F1 F-1 0.1425 0.5535 0.0582 1 0.0
As2 As+5 0 0.1798 0.25 1 0.0
F2 F-1 0.0837 0.3928 -0.0134 1 0.0
F3 F-1 0.0784 0.4862 0.3981 1 0.0
I2 I+1 0.3818 0.3648 0.0826 1 0.0
F4 F-1 0.0926 0.1785 0.353 1 0.0
S1 S-1 0.4051 0.1884 0.2474 1 0.0
F6 F-1 0.106 0.0807 0.2099 1 0.0
As1 As+5 0 0.5 0 1 0.0
I1 I+1 0.3509 0.341 0.3919 1 0.0
